data_1100507
loop_
_publ_author_name
'Karl, Marc'
'Harms, Klaus'
'Dehnicke, Kurt'

_publ_section_title
;
 Synthese und Kristallstrukturen der Natrium-Amido-Metallate
 [(THF)~2~Na(Ph~2~N)~2~Ln{N(SiMe~3~)~2~}~2~] mit Ln = Gd und Yb
;
_journal_coden_ASTM ZAACAB
_journal_issue 11
_journal_name_full
;
 Zeitschrift fuer Anorganische und Allgemeine Chemie
;
_journal_page_first 1774
_journal_page_last 1776
_journal_paper_doi 10.1002/(sici)1521-3749(199911)625:11<1774::aid-zaac1774>3.0.co;2-0
_journal_volume 625
_journal_year 1999
_chemical_formula_sum 'C44 H72 Gd N4 Na O2 Si4'
_space_group_IT_number 15
_symmetry_cell_setting monoclinic
_symmetry_space_group_name_Hall '-C 2yc'
_symmetry_space_group_name_H-M 'C 1 2/c 1'
_cell_angle_alpha 90
_cell_angle_beta 102.01(1)
_cell_angle_gamma 90
_cell_formula_units_Z 4
_cell_length_a 21.359(3)
_cell_length_b 15.343(3)
_cell_length_c 16.195(2)
_cod_original_sg_symbol_H-M 'C 2/c'
_cod_original_formula_sum 'C44 H72 Gd1 N4 Na1 O2 Si4'
_cod_database_code 1100507

loop_
_symmetry_equiv_pos_site_id
_symmetry_equiv_pos_as_xyz
1 x,y,z
2 1/2+x,1/2+y,z
3 x,-y,1/2+z
4 1/2+x,1/2-y,1/2+z
5 -x,-y,-z
6 -1/2-x,-1/2-y,-z
7 -x,y,-1/2-z
8 -1/2-x,-1/2+y,-1/2-z

loop_
_atom_site_label
_atom_site_type_symbol
_atom_site_fract_x
_atom_site_fract_y
_atom_site_fract_z
Gd1 Gd 0.00000 0.17578(1) -0.25000
N1 N -0.00370(12) 0.27941(19) -0.35719(17)
N2 N 0.09339(12) 0.09724(18) -0.23237(17)
Si1 Si 0.15319(4) 0.10454(7) -0.28839(6)
Si2 Si 0.10061(5) 0.02293(8) -0.15199(7)
Na1 Na 0.00000 0.50666(17) -0.25000
O1 O 0.0767(2) 0.5854(2) -0.1553(2)
C1 C 0.03825(17) 0.3499(2) -0.3471(2)
C2 C 0.0291(2) 0.4262(2) -0.3953(2)
H1 H -0.00380 0.42650 -0.44830
C3 C 0.0736(3) 0.4940(3) -0.3806(3)
H2 H 0.06990 0.54150 -0.42270
C4 C 0.1275(3) 0.4888(3) -0.3196(3)
H3 H 0.15730 0.53470 -0.31080
C5 C 0.1376(2) 0.4149(3) -0.2712(3)
H4 H 0.17480 0.41020 -0.22860
C6 C 0.09434(18) 0.3476(2) -0.2840(3)
H5 H 0.10260 0.29820 -0.24920
C7 C 0.22160(19) 0.1724(3) -0.2317(3)
H6 H 0.23990 0.14560 -0.17780
H7 H 0.20630 0.23040 -0.22230
H8 H 0.25400 0.17640 -0.26550
C8 C 0.12619(19) 0.1542(3) -0.3953(2)
H9 H 0.09260 0.11870 -0.42850
H10 H 0.16200 0.15730 -0.42340
H11 H 0.11000 0.21250 -0.38950
C9 C 0.1877(2) -0.0040(3) -0.3097(3)
H12 H 0.20650 -0.03190 -0.25660
H13 H 0.22040 0.00470 -0.34240
H14 H 0.15400 -0.04060 -0.34120
C10 C 0.1781(2) 0.0288(4) -0.0731(3)
H15 H 0.17680 -0.01100 -0.02690
H16 H 0.18470 0.08770 -0.05140
H17 H 0.21290 0.01270 -0.10000
C11 C 0.0905(3) -0.0936(3) -0.1890(4)
H18 H 0.13100 -0.11570 -0.19830
H19 H 0.05880 -0.09640 -0.24140
H20 H 0.07650 -0.12880 -0.14650
C12 C 0.0347(2) 0.0406(3) -0.0930(3)
H21 H 0.03880 -0.00130 -0.04740
H22 H -0.00640 0.03310 -0.13120
H23 H 0.03760 0.09920 -0.07000
C13 C -0.04648(16) 0.2733(2) -0.4374(2)
C14 C -0.11160(19) 0.2726(4) -0.4450(3)
H24 H -0.12890 0.28140 -0.39690
C15 C -0.1524(2) 0.2591(5) -0.5226(3)
H25 H -0.19680 0.25820 -0.52590
C16 C -0.1292(2) 0.2470(3) -0.5944(3)
H26 H -0.15700 0.23680 -0.64660
C17 C -0.0644(2) 0.2503(3) -0.5880(3)
H27 H -0.04740 0.24350 -0.63670
C18 C -0.0238(2) 0.2633(3) -0.5112(2)
H28 H 0.02050 0.26540 -0.50860
C19 C 0.0981(3) 0.6704(3) -0.1698(4)
H29 H 0.06290 0.71220 -0.17480
H30 H 0.11430 0.67170 -0.22220
C20 C 0.1504(3) 0.6931(4) -0.0963(4)
H31 H 0.18780 0.71560 -0.11570
H32 H 0.13580 0.73750 -0.06110
C21 C 0.1662(4) 0.6132(5) -0.0494(6)
H33 H 0.20930 0.59390 -0.05280
H34 H 0.16490 0.62230 0.01010
C22 C 0.1201(4) 0.5494(4) -0.0857(4)
H35 H 0.14190 0.49910 -0.10420
H36 H 0.09670 0.52930 -0.04320
O1F O -0.0767(2) 0.5854(2) -0.3447(2)
C19F C -0.0981(3) 0.6704(3) -0.3302(4)
H29F H -0.06290 0.71220 -0.32520
H30F H -0.11430 0.67170 -0.27780
C20F C -0.1504(3) 0.6931(4) -0.4037(4)
H31F H -0.18780 0.71560 -0.38430
H32F H -0.13580 0.73750 -0.43890
C21F C -0.1662(4) 0.6132(5) -0.4506(6)
H33F H -0.20930 0.59390 -0.44720
H34F H -0.16490 0.62230 -0.51010
C22F C -0.1201(4) 0.5494(4) -0.4143(4)
H35F H -0.14190 0.49910 -0.39580
H36F H -0.09670 0.52930 -0.45680
C1F C -0.03825(17) 0.3499(2) -0.1529(2)
N1F N 0.00370(12) 0.27941(19) -0.14281(17)
N2F N -0.09339(12) 0.09724(18) -0.26763(17)
Si1F Si -0.15319(4) 0.10454(7) -0.21161(6)
C7F C -0.22160(19) 0.1724(3) -0.2683(3)
H6F H -0.23990 0.14560 -0.32220
H7F H -0.20630 0.23040 -0.27770
H8F H -0.25400 0.17640 -0.23450
C8F C -0.12619(19) 0.1542(3) -0.1047(2)
H9F H -0.09260 0.11870 -0.07150
H10F H -0.16200 0.15730 -0.07660
H11F H -0.11000 0.21250 -0.11050
C9F C -0.1877(2) -0.0040(3) -0.1903(3)
H12F H -0.20650 -0.03190 -0.24340
H13F H -0.22040 0.00470 -0.15760
H14F H -0.15400 -0.04060 -0.15880
Si2F Si -0.10061(5) 0.02293(8) -0.34801(7)
C10F C -0.1781(2) 0.0288(4) -0.4269(3)
H15F H -0.17680 -0.01100 -0.47310
H16F H -0.18470 0.08770 -0.44860
H17F H -0.21290 0.01270 -0.40000
C11F C -0.0905(3) -0.0936(3) -0.3110(4)
H18F H -0.13100 -0.11570 -0.30170
H19F H -0.05880 -0.09640 -0.25860
H20F H -0.07650 -0.12880 -0.35350
C12F C -0.0347(2) 0.0406(3) -0.4070(3)
H21F H -0.03880 -0.00130 -0.45260
H22F H 0.00640 0.03310 -0.36880
H23F H -0.03760 0.09920 -0.43000
C13F C 0.04648(16) 0.2733(2) -0.0626(2)
C14F C 0.11160(19) 0.2726(4) -0.0550(3)
H24F H 0.12890 0.28140 -0.10310
C15F C 0.1524(2) 0.2591(5) 0.0226(3)
H25F H 0.19680 0.25820 0.02590
C16F C 0.1292(2) 0.2470(3) 0.0944(3)
H26F H 0.15700 0.23680 0.14660
C17F C 0.0644(2) 0.2503(3) 0.0880(3)
H27F H 0.04740 0.24350 0.13670
C18F C 0.0238(2) 0.2633(3) 0.0112(2)
H28F H -0.02050 0.26540 0.00860
C2F C -0.0291(2) 0.4262(2) -0.1047(2)
C3F C -0.0736(3) 0.4940(3) -0.1194(3)
H1F H 0.00380 0.42650 -0.05170
H2F H -0.06990 0.54150 -0.07730
C4F C -0.1275(3) 0.4888(3) -0.1804(3)
H3F H -0.15730 0.53470 -0.18920
C5F C -0.1376(2) 0.4149(3) -0.2288(3)
H4F H -0.17480 0.41020 -0.27140
C6F C -0.09434(18) 0.3476(2) -0.2160(3)
H5F H -0.10260 0.29820 -0.25080

loop_
_atom_type_symbol
_atom_type_radius_bond
C 0.68
H 0.23
Gd 1.70
N 0.68
Na 1.97
O 0.68
Si 1.20
